data_7054124
loop_
_publ_author_name
'Zaware, Santosh B.'
'Gonnade, Rajesh G.'
'Srinivas, Darbha'
'Khan, Ayesha'
'Rane, Sandhya Y.'

_publ_section_title
;
 Antioxidant and anticancer activities of supramolecularly controlled
 magnetostructural halo-oximes of lawsone
;
_journal_issue 8
_journal_name_full 'New Journal of Chemistry'
_journal_page_first 1615
_journal_paper_doi 10.1039/c1nj20176j
_journal_volume 35
_journal_year 2011
_chemical_formula_moiety 'C10 H6 Cl N O3, 0.5(H2 O)'
_chemical_formula_sum 'C10 H7 Cl N O3.5'
_chemical_formula_weight 232.63
_chemical_name_common '3-chloro-lawsone oxime'
_chemical_name_systematic
;
?
;
_space_group_IT_number 33
_symmetry_cell_setting orthorhombic
_symmetry_space_group_name_Hall 'P 2c -2n'
_symmetry_space_group_name_H-M 'P n a 21'
_atom_sites_solution_hydrogens geom
_atom_sites_solution_primary direct
_atom_sites_solution_secondary difmap
_audit_creation_method SHELXL-97
_cell_angle_alpha 90.00
_cell_angle_beta 90.00
_cell_angle_gamma 90.00
_cell_formula_units_Z 8
_cell_length_a 20.874(13)
_cell_length_b 20.426(12)
_cell_length_c 4.638(3)
_cell_measurement_reflns_used 1669
_cell_measurement_temperature 297(2)
_cell_measurement_theta_max 18.62
_cell_measurement_theta_min 2.78
_cell_volume 1978(2)
_computing_cell_refinement 'SAINT (Bruker, 2003)'
_computing_data_collection 'SMART (Bruker, 2003)'
_computing_data_reduction 'SAINT (Bruker, 2003)'
_computing_molecular_graphics 'ORTEP-3 (Farrugia, 1997)'
_computing_publication_material 'SHELXTL (Bruker, 2003)'
_computing_structure_refinement 'SHELXL97 (Sheldrick, 1997)'
_computing_structure_solution 'SHELXS97 (Sheldrick, 1997)'
_diffrn_ambient_temperature 297(2)
_diffrn_measured_fraction_theta_full 0.996
_diffrn_measured_fraction_theta_max 0.996
_diffrn_measurement_device_type 'Bruker Smart APEX'
_diffrn_measurement_method 'Phi and Omega Scan'
_diffrn_radiation_monochromator graphite
_diffrn_radiation_source 'fine-focus sealed tube'
_diffrn_radiation_type MoK\a
_diffrn_radiation_wavelength 0.71073
_diffrn_reflns_av_R_equivalents 0.0878
_diffrn_reflns_av_sigmaI/netI 0.0814
_diffrn_reflns_limit_h_max 24
_diffrn_reflns_limit_h_min -24
_diffrn_reflns_limit_k_max 23
_diffrn_reflns_limit_k_min -24
_diffrn_reflns_limit_l_max 5
_diffrn_reflns_limit_l_min -5
_diffrn_reflns_number 13938
_diffrn_reflns_theta_full 25.00
_diffrn_reflns_theta_max 25.00
_diffrn_reflns_theta_min 1.39
_exptl_absorpt_coefficient_mu 0.376
_exptl_absorpt_correction_T_max 0.9888
_exptl_absorpt_correction_T_min 0.8312
_exptl_absorpt_correction_type multi-scan
_exptl_absorpt_process_details 'BRUKER SADABS'
_exptl_crystal_colour YELLOW
_exptl_crystal_density_diffrn 1.562
_exptl_crystal_density_method 'not measured'
_exptl_crystal_description NEEDLE
_exptl_crystal_F_000 952
_exptl_crystal_size_max 0.51
_exptl_crystal_size_mid 0.04
_exptl_crystal_size_min 0.03
_refine_diff_density_max 0.354
_refine_diff_density_min -0.271
_refine_diff_density_rms 0.067
_refine_ls_abs_structure_details 'Flack H D (1983), Acta Cryst. A39, 876-881'
_refine_ls_abs_structure_Flack 0.05(14)
_refine_ls_extinction_method none
_refine_ls_goodness_of_fit_ref 1.160
_refine_ls_hydrogen_treatment mixed
_refine_ls_matrix_type full
_refine_ls_number_parameters 289
_refine_ls_number_reflns 3496
_refine_ls_number_restraints 4
_refine_ls_restrained_S_all 1.159
_refine_ls_R_factor_all 0.1048
_refine_ls_R_factor_gt 0.0808
_refine_ls_shift/su_max 0.000
_refine_ls_shift/su_mean 0.000
_refine_ls_structure_factor_coef Fsqd
_refine_ls_weighting_details 'calc w=1/[\s^2^(Fo^2^)+(0.0390P)^2^+2.4943P] where P=(Fo^2^+2Fc^2^)/3'
_refine_ls_weighting_scheme calc
_refine_ls_wR_factor_gt 0.1479
_refine_ls_wR_factor_ref 0.1580
_reflns_number_gt 2773
_reflns_number_total 3496
_reflns_threshold_expression >2sigma(I)
_cod_data_source_file c1nj20176j.txt
_cod_data_source_block chloro_lawsone
_cod_depositor_comments
;
The following automatic conversions were performed:

'_symmetry_cell_setting' value 'Orthorhombic' changed to
'orthorhombic' according to
/usr/data/users/saulius/automatic-downloads/retrospective/RSC/lib/dictionaries/cif_core.dic
dictionary named 'cif_core.dic' version 2.4.2 from
2011-04-26.

'_exptl_absorpt_correction_type' value 'MULTI-SCAN'
changed to 'multi-scan' according to
/usr/data/users/saulius/automatic-downloads/retrospective/RSC/lib/dictionaries/cif_core.dic
dictionary named 'cif_core.dic' version 2.4.2 from 2011-04-26.

Automatic conversion script
Id: cif_fix_values 2281 2013-09-26 08:29:07Z andrius 
;
_cod_original_sg_symbol_H-M Pna21
_cod_original_formula_sum 'C10 H7 Cl N O3.50'
_cod_database_code 7054124

loop_
_symmetry_equiv_pos_as_xyz
'x, y, z'
'-x, -y, z+1/2'
'x+1/2, -y+1/2, z'
'-x+1/2, y+1/2, z+1/2'

loop_
_atom_site_label
_atom_site_type_symbol
_atom_site_fract_x
_atom_site_fract_y
_atom_site_fract_z
_atom_site_U_iso_or_equiv
_atom_site_adp_type
_atom_site_occupancy
_atom_site_symmetry_multiplicity
_atom_site_calc_flag
_atom_site_refinement_flags
Cl1A Cl 0.79645(7) 0.45580(8) -0.4029(4) 0.0489(5) Uani 1 1 d .
O1A O 0.7116(3) 0.7000(3) 0.2948(15) 0.0719(17) Uani 1 1 d .
H1A H 0.7318 0.7341 0.3136 0.108 Uiso 1 1 calc R
O2A O 0.8120(2) 0.5905(2) -0.2186(12) 0.0541(14) Uani 1 1 d .
H2A H 0.8149 0.6281 -0.1583 0.081 Uiso 1 1 calc R
O3A O 0.6858(2) 0.4043(2) -0.0743(13) 0.0590(15) Uani 1 1 d .
N1A N 0.7446(3) 0.6584(3) 0.1208(15) 0.0559(16) Uani 1 1 d .
C1A C 0.7248(3) 0.5983(3) 0.1171(16) 0.0351(15) Uani 1 1 d .
C2A C 0.7639(3) 0.5600(3) -0.0843(14) 0.0380(16) Uani 1 1 d .
C3A C 0.7510(3) 0.4965(3) -0.1522(14) 0.0343(15) Uani 1 1 d .
C4A C 0.6978(3) 0.4630(3) -0.0158(16) 0.0435(18) Uani 1 1 d .
C5A C 0.6074(3) 0.4672(3) 0.3286(17) 0.0462(18) Uani 1 1 d .
H5A H 0.5992 0.4237 0.2825 0.055 Uiso 1 1 calc R
C6A C 0.5698(3) 0.4982(4) 0.5259(16) 0.0520(19) Uani 1 1 d .
H6A H 0.5360 0.4759 0.6116 0.062 Uiso 1 1 calc R
C7A C 0.5819(3) 0.5632(4) 0.6001(19) 0.0543(19) Uani 1 1 d .
H7A H 0.5561 0.5846 0.7335 0.065 Uiso 1 1 calc R
C8A C 0.6321(3) 0.5948(3) 0.4737(15) 0.0428(17) Uani 1 1 d .
H8A H 0.6408 0.6376 0.5287 0.051 Uiso 1 1 calc R
C9A C 0.6577(3) 0.4995(3) 0.1953(14) 0.0363(15) Uani 1 1 d .
C10A C 0.6711(3) 0.5656(3) 0.2657(15) 0.0358(15) Uani 1 1 d .
O1B O 0.3292(3) 0.1680(3) 0.1796(14) 0.0792(19) Uani 1 1 d .
H1B H 0.2917 0.1745 0.2248 0.119 Uiso 1 1 calc R
O2B O 0.4289(2) 0.2930(2) 0.6160(12) 0.0549(13) Uani 1 1 d .
H2B H 0.3907 0.2848 0.5974 0.082 Uiso 1 1 calc R
Cl1B Cl 0.56471(8) 0.31632(8) 0.6628(4) 0.0513(5) Uani 1 1 d .
O3B O 0.6269(2) 0.2205(2) 0.2759(13) 0.0530(13) Uani 1 1 d .
N1B N 0.3670(3) 0.2096(3) 0.3216(17) 0.065(2) Uani 1 1 d .
C1B C 0.4291(3) 0.2044(3) 0.2682(15) 0.0393(16) Uani 1 1 d .
C2B C 0.4629(3) 0.2544(3) 0.4424(16) 0.0392(16) Uani 1 1 d .
C3B C 0.5281(3) 0.2602(3) 0.4404(15) 0.0374(16) Uani 1 1 d .
C4B C 0.5675(3) 0.2174(3) 0.2622(16) 0.0386(16) Uani 1 1 d .
C5B C 0.5716(3) 0.1306(3) -0.1036(15) 0.0436(17) Uani 1 1 d .
H5B H 0.6157 0.1365 -0.1088 0.052 Uiso 1 1 calc R
C6B C 0.5430(4) 0.0826(3) -0.2750(16) 0.053(2) Uani 1 1 d .
H6B H 0.5681 0.0567 -0.3956 0.063 Uiso 1 1 calc R
C7B C 0.4777(4) 0.0737(3) -0.2650(16) 0.051(2) Uani 1 1 d .
H7B H 0.4589 0.0408 -0.3748 0.061 Uiso 1 1 calc R
C8B C 0.4400(4) 0.1130(3) -0.0936(17) 0.051(2) Uani 1 1 d .
H8B H 0.3958 0.1074 -0.0941 0.061 Uiso 1 1 calc R
C9B C 0.5347(3) 0.1689(3) 0.0718(14) 0.0343(14) Uani 1 1 d .
C10B C 0.4676(3) 0.1617(3) 0.0824(16) 0.0404(15) Uani 1 1 d .
O4 O 0.7746(2) 0.8032(3) 0.0383(17) 0.0682(18) Uani 1 1 d D
H4A H 0.783(4) 0.8413(19) 0.081(19) 0.11(4) Uiso 1 1 d D
H4B H 0.793(3) 0.789(3) -0.110(11) 0.07(3) Uiso 1 1 d D

loop_
_atom_site_aniso_label
_atom_site_aniso_U_11
_atom_site_aniso_U_22
_atom_site_aniso_U_33
_atom_site_aniso_U_23
_atom_site_aniso_U_13
_atom_site_aniso_U_12
Cl1A 0.0479(9) 0.0489(10) 0.0499(11) -0.0067(10) -0.0029(10) 0.0158(7)
O1A 0.077(4) 0.048(3) 0.091(4) -0.029(3) 0.016(4) -0.014(3)
O2A 0.053(3) 0.046(3) 0.063(3) -0.005(3) 0.016(3) -0.008(2)
O3A 0.068(3) 0.033(3) 0.076(4) -0.009(3) 0.005(3) 0.000(2)
N1A 0.060(3) 0.041(3) 0.067(4) -0.016(4) 0.002(4) 0.015(3)
C1A 0.029(3) 0.029(3) 0.047(4) -0.008(3) -0.010(3) 0.002(2)
C2A 0.030(3) 0.044(4) 0.039(4) 0.008(3) -0.009(3) -0.001(3)
C3A 0.041(3) 0.030(4) 0.032(4) 0.003(3) -0.005(3) 0.004(3)
C4A 0.047(4) 0.038(4) 0.045(4) -0.001(3) -0.017(3) 0.004(3)
C5A 0.057(4) 0.034(4) 0.047(4) 0.004(4) -0.001(4) 0.003(3)
C6A 0.048(4) 0.066(5) 0.042(5) 0.013(4) 0.000(4) -0.007(4)
C7A 0.047(4) 0.069(5) 0.048(5) 0.004(5) 0.012(4) 0.024(3)
C8A 0.048(4) 0.041(4) 0.039(4) 0.006(3) -0.001(3) 0.016(3)
C9A 0.038(3) 0.041(4) 0.030(4) 0.009(3) -0.010(3) 0.001(3)
C10A 0.035(3) 0.036(4) 0.037(4) 0.004(3) -0.015(3) 0.005(3)
O1B 0.067(3) 0.076(4) 0.095(5) 0.007(4) 0.007(4) -0.004(3)
O2B 0.040(2) 0.049(3) 0.076(4) -0.018(3) 0.007(3) 0.003(2)
Cl1B 0.0536(10) 0.0421(9) 0.0583(12) -0.0048(9) 0.0010(9) -0.0101(8)
O3B 0.031(2) 0.055(3) 0.073(3) -0.009(3) -0.004(3) -0.001(2)
N1B 0.051(4) 0.055(4) 0.088(5) 0.024(4) -0.031(4) -0.028(3)
C1B 0.045(4) 0.035(4) 0.039(4) 0.007(3) -0.007(3) -0.005(3)
C2B 0.040(4) 0.034(4) 0.043(4) 0.004(4) 0.005(3) 0.009(3)
C3B 0.043(4) 0.029(4) 0.041(4) 0.005(3) 0.000(3) 0.006(3)
C4B 0.033(3) 0.037(4) 0.046(4) 0.007(3) -0.012(3) 0.002(3)
C5B 0.039(4) 0.053(5) 0.039(4) 0.000(4) -0.001(3) 0.004(3)
C6B 0.066(5) 0.048(4) 0.045(5) -0.003(4) -0.003(4) 0.017(4)
C7B 0.069(5) 0.038(4) 0.045(5) -0.006(4) -0.014(4) -0.008(3)
C8B 0.054(4) 0.050(5) 0.050(5) 0.002(4) -0.012(4) -0.007(4)
C9B 0.041(3) 0.037(4) 0.025(3) 0.007(3) -0.009(3) 0.004(3)
C10B 0.043(3) 0.043(4) 0.035(4) 0.012(4) -0.004(4) -0.002(3)
O4 0.040(3) 0.046(4) 0.119(6) -0.025(4) 0.003(4) -0.004(2)

loop_
_atom_type_symbol
_atom_type_description
_atom_type_scat_dispersion_real
_atom_type_scat_dispersion_imag
_atom_type_scat_source
C C 0.0033 0.0016 'International Tables Vol C Tables 4.2.6.8 and 6.1.1.4'
H H 0.0000 0.0000 'International Tables Vol C Tables 4.2.6.8 and 6.1.1.4'
N N 0.0061 0.0033 'International Tables Vol C Tables 4.2.6.8 and 6.1.1.4'
O O 0.0106 0.0060 'International Tables Vol C Tables 4.2.6.8 and 6.1.1.4'
Cl Cl 0.1484 0.1585 'International Tables Vol C Tables 4.2.6.8 and 6.1.1.4'

loop_
_geom_angle_atom_site_label_1
_geom_angle_atom_site_label_2
_geom_angle_atom_site_label_3
_geom_angle
N1A O1A H1A 109.5
C2A O2A H2A 109.5
C1A N1A O1A 115.9(6)
N1A C1A C2A 109.6(6)
N1A C1A C10A 131.7(6)
C2A C1A C10A 118.7(5)
O2A C2A C3A 119.0(6)
O2A C2A C1A 117.9(6)
C3A C2A C1A 123.0(6)
C2A C3A C4A 120.1(6)
C2A C3A Cl1A 120.6(5)
C4A C3A Cl1A 119.3(5)
O3A C4A C3A 120.7(7)
O3A C4A C9A 120.6(6)
C3A C4A C9A 118.7(6)
C6A C5A C9A 121.1(7)
C6A C5A H5A 119.5
C9A C5A H5A 119.5
C5A C6A C7A 120.3(7)
C5A C6A H6A 119.9
C7A C6A H6A 119.9
C8A C7A C6A 118.9(7)
C8A C7A H7A 120.6
C6A C7A H7A 120.6
C7A C8A C10A 123.0(7)
C7A C8A H8A 118.5
C10A C8A H8A 118.5
C5A C9A C10A 119.9(6)
C5A C9A C4A 118.8(6)
C10A C9A C4A 121.3(6)
C8A C10A C9A 116.8(6)
C8A C10A C1A 125.0(6)
C9A C10A C1A 118.2(6)
N1B O1B H1B 109.5
C2B O2B H2B 109.5
C1B N1B O1B 115.8(7)
N1B C1B C10B 134.0(7)
N1B C1B C2B 108.0(6)
C10B C1B C2B 118.0(6)
O2B C2B C3B 118.9(6)
O2B C2B C1B 119.0(5)
C3B C2B C1B 122.0(6)
C2B C3B C4B 121.0(6)
C2B C3B Cl1B 119.7(5)
C4B C3B Cl1B 119.2(5)
O3B C4B C3B 120.3(6)
O3B C4B C9B 121.4(6)
C3B C4B C9B 118.3(5)
C9B C5B C6B 120.1(6)
C9B C5B H5B 120.0
C6B C5B H5B 120.0
C7B C6B C5B 119.8(7)
C7B C6B H6B 120.1
C5B C6B H6B 120.1
C6B C7B C8B 120.6(7)
C6B C7B H7B 119.7
C8B C7B H7B 119.7
C7B C8B C10B 120.8(7)
C7B C8B H8B 119.6
C10B C8B H8B 119.6
C5B C9B C10B 121.4(6)
C5B C9B C4B 118.3(6)
C10B C9B C4B 120.3(6)
C9B C10B C8B 117.4(6)
C9B C10B C1B 120.2(6)
C8B C10B C1B 122.4(6)
H4A O4 H4B 115(5)

loop_
_geom_bond_atom_site_label_1
_geom_bond_atom_site_label_2
_geom_bond_distance
Cl1A C3A 1.716(7)
O1A N1A 1.359(7)
O1A H1A 0.8200
O2A C2A 1.336(7)
O2A H2A 0.8200
O3A C4A 1.254(8)
N1A C1A 1.296(7)
C1A C2A 1.467(9)
C1A C10A 1.476(9)
C2A C3A 1.361(8)
C3A C4A 1.451(9)
C4A C9A 1.488(9)
C5A C6A 1.361(10)
C5A C9A 1.385(9)
C5A H5A 0.9300
C6A C7A 1.395(10)
C6A H6A 0.9300
C7A C8A 1.364(9)
C7A H7A 0.9300
C8A C10A 1.395(9)
C8A H8A 0.9300
C9A C10A 1.418(8)
O1B N1B 1.335(7)
O1B H1B 0.8200
O2B C2B 1.332(8)
O2B H2B 0.8200
Cl1B C3B 1.722(7)
O3B C4B 1.242(7)
N1B C1B 1.324(8)
C1B C10B 1.467(9)
C1B C2B 1.481(9)
C2B C3B 1.366(8)
C3B C4B 1.457(9)
C4B C9B 1.494(9)
C5B C9B 1.366(9)
C5B C6B 1.396(9)
C5B H5B 0.9300
C6B C7B 1.376(10)
C6B H6B 0.9300
C7B C8B 1.378(10)
C7B H7B 0.9300
C8B C10B 1.410(9)
C8B H8B 0.9300
C9B C10B 1.409(8)
O4 H4A 0.82(5)
O4 H4B 0.84(6)

loop_
_geom_hbond_atom_site_label_D
_geom_hbond_atom_site_label_H
_geom_hbond_atom_site_label_A
_geom_hbond_distance_DH
_geom_hbond_distance_HA
_geom_hbond_distance_DA
_geom_hbond_angle_DHA
_geom_hbond_site_symmetry_A
O4 H4A Cl1A 0.82(5) 2.87(7) 3.464(6) 130(7) 4_655
C8B H8B Cl1A 0.93 2.83 3.607(7) 141.6 3_455
C5B H5B O2A 0.93 2.54 3.125(8) 121.5 4_645
C5A H5A Cl1B 0.93 2.91 3.564(7) 128.9 .
O4 H4A O3A 0.82(5) 2.15(6) 2.861(8) 144(9) 4_655
O4 H4B O3B 0.84(6) 2.25(5) 2.926(8) 138(7) 4_654
O1B H1B O4 0.82 2.06 2.794(8) 149.0 2_665
O2B H2B O1A 0.82 2.34 3.051(7) 144.9 2_665
O1A H1A O4 0.82 2.10 2.754(8) 136.5 .
O2A H2A O3B 0.82 2.26 2.945(6) 140.7 4_654

loop_
_geom_torsion_atom_site_label_1
_geom_torsion_atom_site_label_2
_geom_torsion_atom_site_label_3
_geom_torsion_atom_site_label_4
_geom_torsion
O1A N1A C1A C2A 178.7(6)
O1A N1A C1A C10A 1.3(11)
N1A C1A C2A O2A 1.7(8)
C10A C1A C2A O2A 179.5(6)
N1A C1A C2A C3A -174.3(6)
C10A C1A C2A C3A 3.5(9)
O2A C2A C3A C4A -178.1(6)
C1A C2A C3A C4A -2.2(9)
O2A C2A C3A Cl1A 0.9(8)
C1A C2A C3A Cl1A 176.8(5)
C2A C3A C4A O3A -179.3(6)
Cl1A C3A C4A O3A 1.7(9)
C2A C3A C4A C9A 0.6(9)
Cl1A C3A C4A C9A -178.4(5)
C9A C5A C6A C7A -0.7(11)
C5A C6A C7A C8A -0.6(11)
C6A C7A C8A C10A 2.1(11)
C6A C5A C9A C10A 0.6(10)
C6A C5A C9A C4A 179.2(6)
O3A C4A C9A C5A 0.8(9)
C3A C4A C9A C5A -179.1(6)
O3A C4A C9A C10A 179.4(6)
C3A C4A C9A C10A -0.5(8)
C7A C8A C10A C9A -2.2(9)
C7A C8A C10A C1A 178.2(7)
C5A C9A C10A C8A 0.8(9)
C4A C9A C10A C8A -177.8(6)
C5A C9A C10A C1A -179.6(6)
C4A C9A C10A C1A 1.9(8)
N1A C1A C10A C8A -6.4(11)
C2A C1A C10A C8A 176.4(6)
N1A C1A C10A C9A 174.0(7)
C2A C1A C10A C9A -3.2(8)
O1B N1B C1B C10B -0.2(11)
O1B N1B C1B C2B 179.6(6)
N1B C1B C2B O2B 1.2(9)
C10B C1B C2B O2B -178.9(6)
N1B C1B C2B C3B 178.1(6)
C10B C1B C2B C3B -2.0(10)
O2B C2B C3B C4B 177.7(6)
C1B C2B C3B C4B 0.8(10)
O2B C2B C3B Cl1B 0.5(9)
C1B C2B C3B Cl1B -176.4(5)
C2B C3B C4B O3B -175.5(6)
Cl1B C3B C4B O3B 1.7(9)
C2B C3B C4B C9B 2.5(9)
Cl1B C3B C4B C9B 179.8(5)
C9B C5B C6B C7B -0.5(11)
C5B C6B C7B C8B 2.0(11)
C6B C7B C8B C10B -2.2(11)
C6B C5B C9B C10B -0.7(10)
C6B C5B C9B C4B 177.1(6)
O3B C4B C9B C5B -4.5(10)
C3B C4B C9B C5B 177.5(6)
O3B C4B C9B C10B 173.3(6)
C3B C4B C9B C10B -4.7(9)
C5B C9B C10B C8B 0.4(9)
C4B C9B C10B C8B -177.3(6)
C5B C9B C10B C1B -178.7(6)
C4B C9B C10B C1B 3.6(9)
C7B C8B C10B C9B 1.0(10)
C7B C8B C10B C1B -179.9(6)
N1B C1B C10B C9B 179.6(7)
C2B C1B C10B C9B -0.3(9)
N1B C1B C10B C8B 0.5(12)
C2B C1B C10B C8B -179.4(6)
